data_7035410
loop_
_publ_author_name
'Das, Ankita'
'Mobin, Shaikh M.'
'Lahiri, Goutam Kumar'

_publ_section_title
;
 Recognition of fractional non-innocent feature of osmium coordinated
 2,2'-biimidazole or 2,2'-bis(4,5-dimethylimidazole) and their
 interactions with anions.
;
_journal_issue 29
_journal_name_full 'Dalton transactions (Cambridge, England : 2003)'
_journal_page_first 13204
_journal_page_last 13219
_journal_paper_doi 10.1039/c5dt01763g
_journal_volume 44
_journal_year 2015
_chemical_formula_sum 'C26 H20 N8 Os'
_chemical_formula_weight 634.70
_space_group_crystal_system tetragonal
_space_group_IT_number 88
_space_group_name_Hall '-I 4ad'
_space_group_name_H-M_alt 'I 41/a'
_symmetry_space_group_name_Hall '-I 4ad'
_symmetry_space_group_name_H-M 'I 41/a :2'
_atom_sites_solution_hydrogens geom
_audit_creation_method SHELXL-2014/7
_audit_update_record
;
2015-06-04 deposited with the CCDC.
2015-06-15 downloaded from the CCDC.
;
_cell_angle_alpha 90.000(5)
_cell_angle_beta 90.000(5)
_cell_angle_gamma 90.000(5)
_cell_formula_units_Z 16
_cell_length_a 29.488(5)
_cell_length_b 29.488(5)
_cell_length_c 16.688(5)
_cell_measurement_reflns_used 1562
_cell_measurement_temperature 150(2)
_cell_measurement_theta_max 52.6090
_cell_measurement_theta_min 10.8780
_cell_volume 14511(6)
_computing_cell_refinement 'CrysAlis RED, Oxford Diffraction Ltd.,'
_computing_data_collection 'CrysAlis CCD, Oxford Diffraction Ltd.,'
_computing_data_reduction 'CrysAlis RED, Oxford Diffraction Ltd.,'
_computing_molecular_graphics Ortep3
_computing_publication_material Shelx97
_computing_structure_refinement 'SHELXL-2014/7 (Sheldrick, 2014)'
_computing_structure_solution 'SHELXS-97 (Sheldrick, 1997)'
_diffrn_ambient_temperature 150(2)
_diffrn_detector_area_resol_mean 15.9948
_diffrn_measured_fraction_theta_full 1.000
_diffrn_measured_fraction_theta_max 0.979
_diffrn_measurement_device_type 'OXFORD DIFFRACTION SUPER NOVA'
_diffrn_measurement_method \w/q-scan
_diffrn_radiation_monochromator graphite
_diffrn_radiation_source 'Micro-Focus (Cu) X-ray Source'
_diffrn_radiation_type CuK\a
_diffrn_radiation_wavelength 1.5418
_diffrn_reflns_av_R_equivalents 0.0788
_diffrn_reflns_av_unetI/netI 0.0435
_diffrn_reflns_laue_measured_fraction_full 1.000
_diffrn_reflns_laue_measured_fraction_max 0.979
_diffrn_reflns_limit_h_max 35
_diffrn_reflns_limit_h_min -25
_diffrn_reflns_limit_k_max 36
_diffrn_reflns_limit_k_min -32
_diffrn_reflns_limit_l_max 19
_diffrn_reflns_limit_l_min -19
_diffrn_reflns_number 48905
_diffrn_reflns_point_group_measured_fraction_full 1.000
_diffrn_reflns_point_group_measured_fraction_max 0.979
_diffrn_reflns_theta_full 67.680
_diffrn_reflns_theta_max 71.282
_diffrn_reflns_theta_min 3.043
_exptl_absorpt_coefficient_mu 6.807
_exptl_absorpt_correction_T_max 0.822
_exptl_absorpt_correction_T_min 0.471
_exptl_absorpt_correction_type analytical
_exptl_absorpt_process_details
;
CrysAlisPro, Agilent Technologies,
Version 1.171.36.20 (release 27-06-2012 CrysAlis171 .NET)
(compiled Jul 11 2012,15:38:31)
Analytical numeric absorption correction using a multifaceted crystal
            model based on expressions derived by R.C. Clark & J.S. Reid.
(Clark, R. C. & Reid, J. S. (1995). Acta Cryst. A51, 887-897)
;
_exptl_crystal_colour black
_exptl_crystal_density_diffrn 1.162
_exptl_crystal_density_method 'not measured'
_exptl_crystal_description block
_exptl_crystal_F_000 4928
_exptl_crystal_size_max 0.330
_exptl_crystal_size_mid 0.260
_exptl_crystal_size_min 0.210
_platon_squeeze_details
;
;
_refine_diff_density_max 0.606
_refine_diff_density_min -0.607
_refine_diff_density_rms 0.069
_refine_ls_extinction_coef 0.000007(3)
_refine_ls_extinction_expression Fc^*^=kFc[1+0.001xFc^2^\l^3^/sin(2\q)]^-1/4^
_refine_ls_extinction_method 'SHELXL-2014/7 (Sheldrick 2014'
_refine_ls_goodness_of_fit_ref 0.930
_refine_ls_hydrogen_treatment constr
_refine_ls_matrix_type full
_refine_ls_number_parameters 317
_refine_ls_number_reflns 6911
_refine_ls_number_restraints 0
_refine_ls_restrained_S_all 0.930
_refine_ls_R_factor_all 0.0774
_refine_ls_R_factor_gt 0.0490
_refine_ls_shift/su_max 0.001
_refine_ls_shift/su_mean 0.000
_refine_ls_structure_factor_coef Fsqd
_refine_ls_weighting_details 'w=1/[\s^2^(Fo^2^)+(0.0838P)^2^] where P=(Fo^2^+2Fc^2^)/3'
_refine_ls_weighting_scheme calc
_refine_ls_wR_factor_gt 0.1460
_refine_ls_wR_factor_ref 0.1623
_reflns_Friedel_coverage 0.000
_reflns_number_gt 4032
_reflns_number_total 6911
_reflns_threshold_expression 'I > 2\s(I)'
_cod_data_source_file c5dt01763g2.cif
_cod_data_source_block 1
_cod_depositor_comments 'Adding full bibliography for 7035408--7035410.cif.'
_cod_original_cell_volume 14511(7)
_cod_database_code 7035410
_shelx_shelxl_version_number 2014/7
_shelx_space_group_comment
;
The symmetry employed for this shelxl refinement is uniquely defined
by the following loop, which should always be used as a source of
symmetry information in preference to the above space-group names.
They are only intended as comments.
;
_shelx_estimated_absorpt_t_min 0.212
_shelx_estimated_absorpt_t_max 0.329

loop_
_space_group_symop_operation_xyz
'x, y, z'
'-x, -y+1/2, z'
'-y+3/4, x+1/4, z+1/4'
'y+1/4, -x+1/4, z+1/4'
'x+1/2, y+1/2, z+1/2'
'-x+1/2, -y+1, z+1/2'
'-y+5/4, x+3/4, z+3/4'
'y+3/4, -x+3/4, z+3/4'
'-x, -y, -z'
'x, y-1/2, -z'
'y-3/4, -x-1/4, -z-1/4'
'-y-1/4, x-1/4, -z-1/4'
'-x+1/2, -y+1/2, -z+1/2'
'x+1/2, y, -z+1/2'
'y-1/4, -x+1/4, -z+1/4'
'-y+1/4, x+1/4, -z+1/4'

loop_
_atom_site_label
_atom_site_type_symbol
_atom_site_fract_x
_atom_site_fract_y
_atom_site_fract_z
_atom_site_U_iso_or_equiv
_atom_site_adp_type
_atom_site_occupancy
_atom_site_site_symmetry_order
_atom_site_calc_flag
_atom_site_refinement_flags_posn
_atom_site_refinement_flags_adp
Os1 Os 0.14292(2) 0.11323(2) 0.69117(3) 0.10442(18) Uani 1 1 d . .
N1 N 0.0851(2) 0.1492(2) 0.7156(5) 0.113(2) Uani 1 1 d . .
N2 N 0.1051(2) 0.09669(19) 0.5916(4) 0.1037(17) Uani 1 1 d . .
N3 N 0.1251(3) 0.0585(2) 0.7618(4) 0.114(2) Uani 1 1 d . .
N4 N 0.1959(2) 0.0717(2) 0.6732(5) 0.119(2) Uani 1 1 d . .
N5 N 0.17254(18) 0.16863(19) 0.6312(5) 0.1091(19) Uani 1 1 d . .
N6 N 0.18035(19) 0.14391(18) 0.7826(4) 0.1038(18) Uani 1 1 d . .
N7 N 0.22481(19) 0.2004(2) 0.8256(4) 0.1029(17) Uani 1 1 d . .
N8 N 0.2195(2) 0.22695(18) 0.6368(4) 0.1025(17) Uani 1 1 d . .
C1 C 0.0770(3) 0.1723(3) 0.7823(7) 0.128(3) Uani 1 1 d . .
H1 H 0.0999 0.1749 0.8222 0.153 Uiso 1 1 calc R U
C2 C 0.0352(4) 0.1926(3) 0.7936(7) 0.150(3) Uani 1 1 d . .
H2 H 0.0301 0.2094 0.8413 0.180 Uiso 1 1 calc R U
C3 C 0.0023(4) 0.1894(4) 0.7412(9) 0.165(4) Uani 1 1 d . .
H3 H -0.0264 0.2028 0.7517 0.198 Uiso 1 1 calc R U
C4 C 0.0099(3) 0.1655(3) 0.6682(7) 0.147(4) Uani 1 1 d . .
H4 H -0.0131 0.1639 0.6285 0.177 Uiso 1 1 calc R U
C5 C 0.0524(3) 0.1443(3) 0.6558(6) 0.119(3) Uani 1 1 d . .
C6 C 0.0644(3) 0.1176(2) 0.5849(5) 0.105(2) Uani 1 1 d . .
C7 C 0.0379(3) 0.1129(3) 0.5143(6) 0.126(3) Uani 1 1 d . .
H7A H 0.0095 0.1279 0.5107 0.151 Uiso 1 1 calc R U
C8 C 0.0529(4) 0.0869(3) 0.4510(6) 0.139(3) Uani 1 1 d . .
H8 H 0.0354 0.0847 0.4033 0.167 Uiso 1 1 calc R U
C9 C 0.0923(3) 0.0646(3) 0.4570(6) 0.130(3) Uani 1 1 d . .
H9 H 0.1026 0.0451 0.4154 0.156 Uiso 1 1 calc R U
C10 C 0.1178(3) 0.0711(3) 0.5272(6) 0.133(3) Uani 1 1 d . .
H10 H 0.1464 0.0564 0.5300 0.160 Uiso 1 1 calc R U
C11 C 0.0882(4) 0.0543(3) 0.8103(7) 0.144(4) Uani 1 1 d . .
H11 H 0.0672 0.0787 0.8095 0.173 Uiso 1 1 calc R U
C12 C 0.0780(5) 0.0192(4) 0.8593(8) 0.173(5) Uani 1 1 d . .
H12 H 0.0507 0.0190 0.8896 0.207 Uiso 1 1 calc R U
C13 C 0.1099(5) -0.0178(5) 0.8640(8) 0.189(6) Uani 1 1 d . .
H13 H 0.1048 -0.0435 0.8971 0.227 Uiso 1 1 calc R U
C14 C 0.1452(4) -0.0139(3) 0.8211(7) 0.147(4) Uani 1 1 d . .
H14 H 0.1670 -0.0376 0.8244 0.177 Uiso 1 1 calc R U
C15 C 0.1554(3) 0.0243(3) 0.7665(6) 0.126(3) Uani 1 1 d . .
C16 C 0.1951(3) 0.0302(3) 0.7152(6) 0.123(3) Uani 1 1 d . .
C17 C 0.2317(4) 0.0001(3) 0.7046(7) 0.148(4) Uani 1 1 d . .
H17 H 0.2310 -0.0284 0.7310 0.178 Uiso 1 1 calc R U
C18 C 0.2685(4) 0.0105(4) 0.6573(7) 0.144(4) Uani 1 1 d . .
H18 H 0.2929 -0.0102 0.6518 0.173 Uiso 1 1 calc R U
C19 C 0.2692(3) 0.0502(4) 0.6194(8) 0.162(5) Uani 1 1 d . .
H19 H 0.2946 0.0582 0.5873 0.194 Uiso 1 1 calc R U
C20 C 0.2329(3) 0.0802(3) 0.6264(6) 0.132(3) Uani 1 1 d . .
H20 H 0.2339 0.1078 0.5973 0.159 Uiso 1 1 calc R U
C21 C 0.1754(3) 0.1872(3) 0.5523(5) 0.112(2) Uani 1 1 d . .
H21 H 0.1606 0.1768 0.5052 0.134 Uiso 1 1 calc R U
C22 C 0.2033(3) 0.2218(3) 0.5596(5) 0.116(2) Uani 1 1 d . .
H22 H 0.2114 0.2411 0.5165 0.139 Uiso 1 1 calc R U
C23 C 0.1995(2) 0.1954(2) 0.6809(5) 0.099(2) Uani 1 1 d . .
C24 C 0.2030(2) 0.1808(2) 0.7627(5) 0.0895(18) Uani 1 1 d . .
C25 C 0.1880(3) 0.1385(2) 0.8642(5) 0.107(2) Uani 1 1 d . .
H25 H 0.1762 0.1147 0.8966 0.128 Uiso 1 1 calc R U
C26 C 0.2148(3) 0.1726(3) 0.8897(6) 0.116(2) Uani 1 1 d . .
H26 H 0.2251 0.1768 0.9431 0.139 Uiso 1 1 calc R U

loop_
_atom_site_aniso_label
_atom_site_aniso_U_11
_atom_site_aniso_U_22
_atom_site_aniso_U_33
_atom_site_aniso_U_23
_atom_site_aniso_U_13
_atom_site_aniso_U_12
Os1 0.1016(3) 0.0796(2) 0.1320(3) -0.00376(17) -0.02155(18) -0.00855(14)
N1 0.097(4) 0.084(4) 0.158(6) -0.002(4) -0.003(4) 0.013(3)
N2 0.098(4) 0.084(3) 0.130(5) 0.009(3) -0.024(4) -0.017(3)
N3 0.140(5) 0.085(4) 0.116(5) -0.004(3) -0.033(4) -0.018(4)
N4 0.108(5) 0.108(5) 0.141(6) -0.022(4) -0.029(4) -0.009(4)
N5 0.085(3) 0.092(4) 0.151(6) -0.015(4) -0.027(4) -0.007(3)
N6 0.106(4) 0.075(3) 0.131(5) 0.000(3) -0.027(4) 0.003(3)
N7 0.094(4) 0.092(4) 0.123(5) 0.004(4) -0.013(3) -0.002(3)
N8 0.111(4) 0.085(4) 0.111(5) 0.000(3) -0.011(4) -0.015(3)
C1 0.128(7) 0.089(5) 0.167(9) -0.006(5) 0.013(6) 0.009(4)
C2 0.169(10) 0.129(8) 0.151(10) -0.006(6) 0.010(8) -0.008(7)
C3 0.139(8) 0.147(9) 0.209(14) -0.029(9) -0.031(9) 0.020(7)
C4 0.109(6) 0.143(8) 0.191(11) -0.016(7) -0.016(7) 0.003(6)
C5 0.083(4) 0.107(5) 0.166(8) -0.001(5) -0.020(5) -0.014(4)
C6 0.107(5) 0.080(4) 0.129(7) -0.008(4) -0.008(5) -0.011(4)
C7 0.097(5) 0.127(6) 0.153(8) 0.010(6) -0.026(5) -0.017(5)
C8 0.150(9) 0.141(8) 0.126(8) -0.008(6) -0.033(7) -0.037(7)
C9 0.116(6) 0.136(7) 0.139(8) -0.021(6) -0.022(6) -0.018(5)
C10 0.130(7) 0.091(5) 0.178(10) -0.030(6) -0.018(7) -0.001(4)
C11 0.171(9) 0.089(5) 0.172(10) -0.010(6) 0.012(7) -0.031(6)
C12 0.234(14) 0.104(7) 0.180(12) 0.010(7) 0.009(10) -0.024(8)
C13 0.248(16) 0.176(12) 0.142(11) -0.012(9) 0.039(11) -0.087(11)
C14 0.201(11) 0.104(6) 0.138(9) 0.019(6) -0.072(8) -0.009(7)
C15 0.128(7) 0.087(5) 0.162(9) -0.001(5) -0.062(6) -0.012(5)
C16 0.132(7) 0.097(5) 0.141(8) 0.000(5) -0.055(6) 0.003(5)
C17 0.181(10) 0.095(6) 0.169(10) -0.015(6) -0.053(8) 0.030(6)
C18 0.145(9) 0.137(9) 0.151(10) -0.019(7) -0.031(7) 0.027(7)
C19 0.115(7) 0.181(10) 0.190(12) -0.066(10) -0.038(7) 0.033(7)
C20 0.128(7) 0.113(6) 0.156(9) -0.023(6) -0.008(6) -0.002(5)
C21 0.109(5) 0.101(5) 0.125(7) 0.012(5) -0.019(5) -0.008(4)
C22 0.123(6) 0.096(5) 0.128(7) 0.021(5) -0.022(5) -0.011(4)
C23 0.088(4) 0.090(4) 0.117(6) -0.014(4) -0.017(4) 0.005(3)
C24 0.084(4) 0.075(4) 0.109(6) -0.003(4) -0.018(4) 0.005(3)
C25 0.117(5) 0.083(4) 0.119(6) -0.002(4) -0.012(5) -0.007(4)
C26 0.108(5) 0.106(5) 0.135(7) -0.002(5) -0.035(5) 0.005(4)

loop_
_atom_type_symbol
_atom_type_description
_atom_type_scat_dispersion_real
_atom_type_scat_dispersion_imag
_atom_type_scat_source
C C 0.0181 0.0091 'International Tables Vol C Tables 4.2.6.8 and 6.1.1.4'
H H 0.0000 0.0000 'International Tables Vol C Tables 4.2.6.8 and 6.1.1.4'
N N 0.0311 0.0180 'International Tables Vol C Tables 4.2.6.8 and 6.1.1.4'
Os Os -4.9801 6.2216 'International Tables Vol C Tables 4.2.6.8 and 6.1.1.4'

loop_
_geom_angle_atom_site_label_1
_geom_angle_atom_site_label_2
_geom_angle_atom_site_label_3
_geom_angle
N4 Os1 N1 173.3(3)
N4 Os1 N2 99.0(3)
N1 Os1 N2 80.4(3)
N4 Os1 N3 78.8(3)
N1 Os1 N3 94.6(3)
N2 Os1 N3 97.9(2)
N4 Os1 N6 87.8(2)
N1 Os1 N6 94.0(3)
N2 Os1 N6 167.9(2)
N3 Os1 N6 93.2(2)
N4 Os1 N5 94.6(3)
N1 Os1 N5 92.2(2)
N2 Os1 N5 91.4(2)
N3 Os1 N5 169.3(2)
N6 Os1 N5 78.0(3)
C1 N1 C5 122.0(7)
C1 N1 Os1 125.6(6)
C5 N1 Os1 112.2(6)
C10 N2 C6 115.4(7)
C10 N2 Os1 128.2(6)
C6 N2 Os1 116.0(6)
C15 N3 C11 115.3(8)
C15 N3 Os1 116.6(7)
C11 N3 Os1 127.8(6)
C20 N4 C16 117.0(8)
C20 N4 Os1 126.6(7)
C16 N4 Os1 116.3(7)
C23 N5 C21 107.3(6)
C23 N5 Os1 113.2(6)
C21 N5 Os1 139.4(5)
C24 N6 C25 105.1(6)
C24 N6 Os1 116.1(5)
C25 N6 Os1 138.7(5)
C24 N7 C26 104.1(6)
C23 N8 C22 106.7(6)
N1 C1 C2 119.7(10)
N1 C1 H1 120.1
C2 C1 H1 120.1
C3 C2 C1 122.6(12)
C3 C2 H2 118.7
C1 C2 H2 118.7
C2 C3 C4 119.3(11)
C2 C3 H3 120.3
C4 C3 H3 120.3
C5 C4 C3 118.9(10)
C5 C4 H4 120.5
C3 C4 H4 120.5
N1 C5 C4 117.4(9)
N1 C5 C6 117.9(7)
C4 C5 C6 124.7(9)
N2 C6 C7 120.7(8)
N2 C6 C5 113.1(7)
C7 C6 C5 126.1(8)
C8 C7 C6 120.9(9)
C8 C7 H7A 119.6
C6 C7 H7A 119.6
C9 C8 C7 119.7(9)
C9 C8 H8 120.2
C7 C8 H8 120.2
C8 C9 C10 117.4(10)
C8 C9 H9 121.3
C10 C9 H9 121.3
N2 C10 C9 125.8(9)
N2 C10 H10 117.1
C9 C10 H10 117.1
C12 C11 N3 127.3(11)
C12 C11 H11 116.3
N3 C11 H11 116.3
C11 C12 C13 117.8(13)
C11 C12 H12 121.1
C13 C12 H12 121.1
C14 C13 C12 115.8(14)
C14 C13 H13 122.1
C12 C13 H13 122.1
C13 C14 C15 125.8(13)
C13 C14 H14 117.1
C15 C14 H14 117.1
N3 C15 C16 114.0(8)
N3 C15 C14 117.9(10)
C16 C15 C14 128.1(9)
N4 C16 C17 118.2(10)
N4 C16 C15 114.0(8)
C17 C16 C15 127.7(10)
C18 C17 C16 122.4(10)
C18 C17 H17 118.8
C16 C17 H17 118.8
C19 C18 C17 118.8(11)
C19 C18 H18 120.6
C17 C18 H18 120.6
C18 C19 C20 120.3(13)
C18 C19 H19 119.8
C20 C19 H19 119.8
N4 C20 C19 123.2(10)
N4 C20 H20 118.4
C19 C20 H20 118.4
C22 C21 N5 104.4(7)
C22 C21 H21 127.8
N5 C21 H21 127.8
C21 C22 N8 112.9(7)
C21 C22 H22 123.6
N8 C22 H22 123.6
N8 C23 N5 108.7(7)
N8 C23 C24 135.1(7)
N5 C23 C24 115.9(7)
N6 C24 N7 113.3(7)
N6 C24 C23 116.9(6)
N7 C24 C23 129.8(6)
C26 C25 N6 108.6(7)
C26 C25 H25 125.7
N6 C25 H25 125.7
C25 C26 N7 108.9(8)
C25 C26 H26 125.5
N7 C26 H26 125.5

loop_
_geom_bond_atom_site_label_1
_geom_bond_atom_site_label_2
_geom_bond_distance
Os1 N4 2.006(7)
Os1 N1 2.050(6)
Os1 N2 2.059(6)
Os1 N3 2.067(7)
Os1 N6 2.090(6)
Os1 N5 2.105(7)
N1 C1 1.326(11)
N1 C5 1.395(10)
N2 C10 1.365(10)
N2 C6 1.355(9)
N3 C15 1.350(10)
N3 C11 1.361(11)
N4 C20 1.365(11)
N4 C16 1.410(10)
N5 C23 1.394(8)
N5 C21 1.428(10)
N6 C24 1.319(8)
N6 C25 1.388(10)
N7 C24 1.361(8)
N7 C26 1.381(10)
N8 C23 1.325(9)
N8 C22 1.381(10)
C1 C2 1.384(13)
C1 H1 0.9500
C2 C3 1.309(13)
C2 H2 0.9500
C3 C4 1.424(14)
C3 H3 0.9500
C4 C5 1.417(11)
C4 H4 0.9500
C5 C6 1.462(11)
C6 C7 1.421(11)
C7 C8 1.381(12)
C7 H7A 0.9500
C8 C9 1.336(12)
C8 H8 0.9500
C9 C10 1.406(11)
C9 H9 0.9500
C10 H10 0.9500
C11 C12 1.352(13)
C11 H11 0.9500
C12 C13 1.442(16)
C12 H12 0.9500
C13 C14 1.267(14)
C13 H13 0.9500
C14 C15 1.479(13)
C14 H14 0.9500
C15 C16 1.461(13)
C16 C17 1.408(13)
C17 C18 1.375(14)
C17 H17 0.9500
C18 C19 1.331(15)
C18 H18 0.9500
C19 C20 1.392(12)
C19 H19 0.9500
C20 H20 0.9500
C21 C22 1.316(10)
C21 H21 0.9500
C22 H22 0.9500
C23 C24 1.435(10)
C25 C26 1.349(9)
C25 H25 0.9500
C26 H26 0.9500

loop_
_geom_torsion_atom_site_label_1
_geom_torsion_atom_site_label_2
_geom_torsion_atom_site_label_3
_geom_torsion_atom_site_label_4
_geom_torsion
C5 N1 C1 C2 -0.5(13)
Os1 N1 C1 C2 -175.4(6)
N1 C1 C2 C3 1.1(16)
C1 C2 C3 C4 -2.2(19)
C2 C3 C4 C5 2.6(18)
C1 N1 C5 C4 1.0(12)
Os1 N1 C5 C4 176.5(6)
C1 N1 C5 C6 -179.1(7)
Os1 N1 C5 C6 -3.6(9)
C3 C4 C5 N1 -2.0(14)
C3 C4 C5 C6 178.1(9)
C10 N2 C6 C7 -0.8(10)
Os1 N2 C6 C7 172.5(6)
C10 N2 C6 C5 179.6(7)
Os1 N2 C6 C5 -7.1(8)
N1 C5 C6 N2 7.1(10)
C4 C5 C6 N2 -173.0(8)
N1 C5 C6 C7 -172.5(7)
C4 C5 C6 C7 7.4(14)
N2 C6 C7 C8 0.2(13)
C5 C6 C7 C8 179.8(8)
C6 C7 C8 C9 2.1(14)
C7 C8 C9 C10 -3.5(15)
C6 N2 C10 C9 -0.9(12)
Os1 N2 C10 C9 -173.2(7)
C8 C9 C10 N2 3.1(15)
C15 N3 C11 C12 -2.8(15)
Os1 N3 C11 C12 -176.4(9)
N3 C11 C12 C13 2.2(19)
C11 C12 C13 C14 0.1(19)
C12 C13 C14 C15 -1.5(19)
C11 N3 C15 C16 -178.7(7)
Os1 N3 C15 C16 -4.3(9)
C11 N3 C15 C14 1.3(11)
Os1 N3 C15 C14 175.7(6)
C13 C14 C15 N3 0.8(16)
C13 C14 C15 C16 -179.2(11)
C20 N4 C16 C17 -1.5(11)
Os1 N4 C16 C17 -179.7(6)
C20 N4 C16 C15 177.7(7)
Os1 N4 C16 C15 -0.5(9)
N3 C15 C16 N4 3.2(11)
C14 C15 C16 N4 -176.8(8)
N3 C15 C16 C17 -177.7(8)
C14 C15 C16 C17 2.3(15)
N4 C16 C17 C18 2.3(14)
C15 C16 C17 C18 -176.8(9)
C16 C17 C18 C19 -0.9(17)
C17 C18 C19 C20 -1.2(17)
C16 N4 C20 C19 -0.5(13)
Os1 N4 C20 C19 177.5(7)
C18 C19 C20 N4 2.0(16)
C23 N5 C21 C22 1.0(8)
Os1 N5 C21 C22 -175.6(6)
N5 C21 C22 N8 1.0(9)
C23 N8 C22 C21 -2.7(10)
C22 N8 C23 N5 3.2(8)
C22 N8 C23 C24 175.8(8)
C21 N5 C23 N8 -2.6(8)
Os1 N5 C23 N8 174.9(4)
C21 N5 C23 C24 -176.8(6)
Os1 N5 C23 C24 0.8(8)
C25 N6 C24 N7 -0.6(8)
Os1 N6 C24 N7 176.9(4)
C25 N6 C24 C23 -177.6(6)
Os1 N6 C24 C23 -0.2(8)
C26 N7 C24 N6 0.6(8)
C26 N7 C24 C23 177.2(7)
N8 C23 C24 N6 -172.6(7)
N5 C23 C24 N6 -0.4(9)
N8 C23 C24 N7 10.9(14)
N5 C23 C24 N7 -176.9(6)
C24 N6 C25 C26 0.3(8)
Os1 N6 C25 C26 -176.2(5)
N6 C25 C26 N7 0.1(9)
C24 N7 C26 C25 -0.4(8)

loop_
_platon_squeeze_void_nr
_platon_squeeze_void_average_x
_platon_squeeze_void_average_y
_platon_squeeze_void_average_z
_platon_squeeze_void_volume
_platon_squeeze_void_count_electrons
_platon_squeeze_void_content
1 -0.010 -0.001 -0.002 6225 1757 ' '
